data_7000698
loop_
_publ_author_name
'Habib, Hesham A.'
'Hoffmann, Anke'
'H\"oppe, Henning A.'
'Janiak, Christoph'

_publ_section_title
;
 Crystal structures and solid-state CPMAS 13C NMR correlations in
 luminescent zinc(II) and cadmium(II) mixed-ligand coordination
 polymers constructed from 1,2-bis(1,2,4-triazol-4-yl)ethane and
 benzenedicarboxylate
;
_journal_issue 10
_journal_name_full 'Dalton Transactions'
_journal_page_first 1742
_journal_page_last 1751
_journal_paper_doi 10.1039/b812670d
_journal_year 2009
_chemical_formula_moiety 'C11 H12 N3 O5 Zn, H2 O'
_chemical_formula_sum 'C11 H12 N3 O6 Zn'
_chemical_formula_weight 347.63
_chemical_name_systematic
;
catena-[diaqua-bis(\m3-benzene-1,3-dicarboxylato-\kO:\kO':\kO'')-
(\m2-1,2-bis(1,2,4-triazol-4-yl)ethane-\kN1:\kN1')-dizinc(II)] dihydrate
;
_space_group_IT_number 2
_symmetry_cell_setting triclinic
_symmetry_space_group_name_Hall '-P 1'
_symmetry_space_group_name_H-M 'P -1'
_atom_sites_solution_hydrogens geom
_atom_sites_solution_primary direct
_atom_sites_solution_secondary difmap
_audit_creation_method SHELXL-97
_cell_angle_alpha 81.6570(10)
_cell_angle_beta 70.6750(10)
_cell_angle_gamma 71.7040(10)
_cell_formula_units_Z 2
_cell_length_a 7.4247(2)
_cell_length_b 9.3631(2)
_cell_length_c 10.1580(2)
_cell_measurement_reflns_used 3968
_cell_measurement_temperature 203(2)
_cell_measurement_theta_max 35.5
_cell_measurement_theta_min 3.03
_cell_volume 632.02(3)
_computing_cell_refinement 'SAINT (Bruker, 2006)'
_computing_data_collection 'APEX2 (Bruker, 2006)'
_computing_data_reduction SAINT
_computing_molecular_graphics 'DIAMOND (Crystal Impact, 2006)'
_computing_structure_refinement 'SHELXL-97 (Sheldrick, 1997)'
_computing_structure_solution 'SHELXS-97 (Sheldrick, 1997)'
_diffrn_ambient_temperature 203(2)
_diffrn_measured_fraction_theta_full 0.968
_diffrn_measured_fraction_theta_max 0.701
_diffrn_measurement_device_type 'Bruker APEX2 CCD area detector'
_diffrn_measurement_method '\w scans'
_diffrn_radiation_monochromator graphite
_diffrn_radiation_source 'fine-focus sealed tube'
_diffrn_radiation_type MoK\a
_diffrn_radiation_wavelength 0.71073
_diffrn_reflns_av_R_equivalents 0.0192
_diffrn_reflns_av_sigmaI/netI 0.0312
_diffrn_reflns_limit_h_max 9
_diffrn_reflns_limit_h_min -12
_diffrn_reflns_limit_k_max 9
_diffrn_reflns_limit_k_min -15
_diffrn_reflns_limit_l_max 16
_diffrn_reflns_limit_l_min -13
_diffrn_reflns_number 8293
_diffrn_reflns_theta_full 25.00
_diffrn_reflns_theta_max 35.63
_diffrn_reflns_theta_min 2.13
_exptl_absorpt_coefficient_mu 1.977
_exptl_absorpt_correction_T_max 0.9805
_exptl_absorpt_correction_T_min 0.6378
_exptl_absorpt_correction_type multi-scan
_exptl_absorpt_process_details '(<i>SADABS</i>; Sheldrick, 1996)'
_exptl_crystal_colour colorless
_exptl_crystal_density_diffrn 1.827
_exptl_crystal_density_method 'not measured'
_exptl_crystal_description parallelepiped
_exptl_crystal_F_000 354
_exptl_crystal_size_max 0.25
_exptl_crystal_size_mid 0.09
_exptl_crystal_size_min 0.01
_refine_diff_density_max 0.472
_refine_diff_density_min -0.335
_refine_diff_density_rms 0.075
_refine_ls_extinction_method none
_refine_ls_goodness_of_fit_ref 1.038
_refine_ls_hydrogen_treatment mixed
_refine_ls_matrix_type full
_refine_ls_number_parameters 202
_refine_ls_number_reflns 4087
_refine_ls_number_restraints 0
_refine_ls_restrained_S_all 1.038
_refine_ls_R_factor_all 0.0394
_refine_ls_R_factor_gt 0.0304
_refine_ls_shift/su_max 0.001
_refine_ls_shift/su_mean 0.000
_refine_ls_structure_factor_coef Fsqd
_refine_ls_weighting_details 'calc w=1/[\s^2^(Fo^2^)+(0.0349P)^2^+0.2037P] where P=(Fo^2^+2Fc^2^)/3'
_refine_ls_weighting_scheme calc
_refine_ls_wR_factor_gt 0.0702
_refine_ls_wR_factor_ref 0.0741
_reflns_number_gt 3464
_reflns_number_total 4087
_reflns_threshold_expression >2sigma(I)
_cod_data_source_file b812670d.txt
_cod_data_source_block m212
_cod_depositor_comments
;
The following automatic conversions were performed:
'_symmetry_cell_setting' value 'Triclinic' changed to 'triclinic'
according to '/home/saulius/struct/CIF-dictionaries/cif_core.dic'
dictionary named 'cif_core.dic' version 2.4.1 from
2010-06-29.

'_exptl_absorpt_correction_type' value 'Multi-scan' changed
to 'multi-scan' according to
'/home/saulius/struct/CIF-dictionaries/cif_core.dic' dictionary named
'cif_core.dic' version 2.4.1 from 2010-06-29.

Automatic conversion script
Id: cif_fix_enum 1527 2010-12-29 10:47:43Z saulius 
;
_cod_original_sg_symbol_H-M P-1
_cod_database_code 7000698

loop_
_symmetry_equiv_pos_as_xyz
'x, y, z'
'-x, -y, -z'

loop_
_atom_site_label
_atom_site_type_symbol
_atom_site_fract_x
_atom_site_fract_y
_atom_site_fract_z
_atom_site_U_iso_or_equiv
_atom_site_adp_type
_atom_site_occupancy
_atom_site_symmetry_multiplicity
_atom_site_calc_flag
_atom_site_refinement_flags
_atom_site_disorder_assembly
_atom_site_disorder_group
Zn Zn 0.00765(3) 0.741199(19) 0.446532(19) 0.01720(7) Uani 1 1 d . . .
N1 N -0.0048(2) 0.73799(15) 0.65464(15) 0.0183(3) Uani 1 1 d . . .
N2 N -0.1290(2) 0.84954(15) 0.74623(16) 0.0212(3) Uani 1 1 d . . .
N3 N 0.0090(2) 0.65483(15) 0.86331(15) 0.0184(3) Uani 1 1 d . . .
C1 C 0.0760(3) 0.62312(18) 0.72756(18) 0.0197(3) Uani 1 1 d . . .
H1 H 0.1670 0.5324 0.6905 0.024 Uiso 1 1 calc R . .
C2 C -0.1190(3) 0.79561(18) 0.86982(18) 0.0214(4) Uani 1 1 d . . .
H2 H -0.1909 0.8472 0.9526 0.026 Uiso 1 1 calc R . .
C3 C 0.0601(3) 0.55608(18) 0.97902(18) 0.0199(3) Uani 1 1 d . . .
H3A H 0.0314 0.6162 1.0587 0.024 Uiso 1 1 calc R . .
H3B H 0.2025 0.5026 0.9504 0.024 Uiso 1 1 calc R . .
O1 O 0.22694(18) 0.57517(13) 0.34322(14) 0.0246(3) Uani 1 1 d . . .
O2 O 0.19506(17) 0.39224(13) 0.50984(13) 0.0196(2) Uani 1 1 d . . .
O3 O 0.80709(19) -0.06258(13) 0.42045(14) 0.0246(3) Uani 1 1 d . . .
O4 O 0.9139(2) -0.15428(15) 0.21150(17) 0.0395(4) Uani 1 1 d . . .
C11 C 0.4321(2) 0.32965(16) 0.28733(17) 0.0157(3) Uani 1 1 d . . .
C12 C 0.5394(2) 0.19454(17) 0.33705(17) 0.0160(3) Uani 1 1 d . . .
H12 H 0.5128 0.1726 0.4337 0.019 Uiso 1 1 calc R . .
C13 C 0.6866(2) 0.09156(17) 0.24291(18) 0.0169(3) Uani 1 1 d . . .
C14 C 0.7196(3) 0.12377(19) 0.10000(18) 0.0207(3) Uani 1 1 d . . .
H14 H 0.8171 0.0541 0.0364 0.025 Uiso 1 1 calc R . .
C15 C 0.6110(3) 0.25661(19) 0.05066(18) 0.0215(4) Uani 1 1 d . . .
H15 H 0.6328 0.2766 -0.0459 0.026 Uiso 1 1 calc R . .
C16 C 0.4689(2) 0.36078(18) 0.14506(18) 0.0189(3) Uani 1 1 d . . .
H16 H 0.3975 0.4528 0.1119 0.023 Uiso 1 1 calc R . .
C17 C 0.2724(2) 0.43974(17) 0.38897(18) 0.0177(3) Uani 1 1 d . . .
C18 C 0.8111(2) -0.05173(18) 0.2929(2) 0.0216(4) Uani 1 1 d . . .
O5 O 0.23105(19) 0.86589(14) 0.38831(15) 0.0236(3) Uani 1 1 d . . .
H5A H 0.212(4) 0.935(3) 0.336(3) 0.035 Uiso 1 1 d . . .
H5B H 0.216(4) 0.907(3) 0.459(3) 0.035 Uiso 1 1 d . . .
O6 O 0.6203(3) 0.6920(2) 0.2117(2) 0.0512(5) Uani 1 1 d . . .
H6A H 0.499(5) 0.721(4) 0.278(4) 0.077 Uiso 1 1 d . . .
H6B H 0.685(5) 0.750(4) 0.239(3) 0.077 Uiso 1 1 d . . .

loop_
_atom_site_aniso_label
_atom_site_aniso_U_11
_atom_site_aniso_U_22
_atom_site_aniso_U_33
_atom_site_aniso_U_23
_atom_site_aniso_U_13
_atom_site_aniso_U_12
Zn 0.01839(10) 0.01126(9) 0.01584(11) 0.00126(7) -0.00419(7) 0.00220(6)
N1 0.0211(7) 0.0165(6) 0.0157(7) 0.0034(5) -0.0064(5) -0.0042(5)
N2 0.0268(7) 0.0139(6) 0.0207(7) 0.0022(5) -0.0069(6) -0.0044(5)
N3 0.0255(7) 0.0148(6) 0.0154(7) 0.0036(5) -0.0076(6) -0.0068(5)
C1 0.0229(8) 0.0180(7) 0.0162(8) 0.0012(6) -0.0068(6) -0.0031(6)
C2 0.0282(9) 0.0157(7) 0.0188(8) -0.0002(6) -0.0060(7) -0.0056(6)
C3 0.0277(8) 0.0188(7) 0.0160(8) 0.0043(6) -0.0107(7) -0.0085(6)
O1 0.0215(6) 0.0101(5) 0.0298(7) 0.0020(5) 0.0019(5) 0.0009(4)
O2 0.0195(5) 0.0166(5) 0.0184(6) -0.0011(5) -0.0031(5) -0.0020(4)
O3 0.0251(6) 0.0150(5) 0.0315(8) 0.0082(5) -0.0133(6) -0.0018(5)
O4 0.0361(8) 0.0172(6) 0.0452(10) -0.0042(6) -0.0005(7) 0.0087(6)
C11 0.0134(6) 0.0116(6) 0.0202(8) 0.0000(6) -0.0054(6) -0.0011(5)
C12 0.0145(7) 0.0134(6) 0.0175(8) 0.0000(6) -0.0047(6) -0.0008(5)
C13 0.0153(7) 0.0116(6) 0.0209(8) 0.0007(6) -0.0047(6) -0.0015(5)
C14 0.0199(7) 0.0183(7) 0.0204(8) -0.0052(6) -0.0032(6) -0.0017(6)
C15 0.0243(8) 0.0223(8) 0.0168(8) 0.0006(7) -0.0068(7) -0.0054(6)
C16 0.0183(7) 0.0152(7) 0.0206(8) 0.0039(6) -0.0067(6) -0.0022(6)
C17 0.0147(7) 0.0124(6) 0.0245(9) -0.0031(6) -0.0067(6) -0.0002(5)
C18 0.0164(7) 0.0121(7) 0.0314(10) 0.0040(7) -0.0052(7) -0.0017(6)
O5 0.0255(6) 0.0149(5) 0.0268(7) 0.0033(5) -0.0072(5) -0.0033(5)
O6 0.0316(8) 0.0611(12) 0.0523(11) -0.0237(9) -0.0084(8) 0.0031(8)

loop_
_atom_type_symbol
_atom_type_description
_atom_type_scat_dispersion_real
_atom_type_scat_dispersion_imag
_atom_type_scat_source
C C 0.0033 0.0016 'International Tables Vol C Tables 4.2.6.8 and 6.1.1.4'
H H 0.0000 0.0000 'International Tables Vol C Tables 4.2.6.8 and 6.1.1.4'
N N 0.0061 0.0033 'International Tables Vol C Tables 4.2.6.8 and 6.1.1.4'
O O 0.0106 0.0060 'International Tables Vol C Tables 4.2.6.8 and 6.1.1.4'
Zn Zn 0.2839 1.4301 'International Tables Vol C Tables 4.2.6.8 and 6.1.1.4'

loop_
_geom_angle_atom_site_label_1
_geom_angle_atom_site_label_2
_geom_angle_atom_site_label_3
_geom_angle
_geom_angle_site_symmetry_1
_geom_angle_site_symmetry_3
_geom_angle_publ_flag
O1 Zn O3 142.84(6) . 1_465 ?
O1 Zn N1 112.75(5) . . ?
O3 Zn N1 103.59(5) 1_465 . ?
O1 Zn O2 90.35(5) . 2_566 ?
O3 Zn O2 94.99(5) 1_465 2_566 ?
N1 Zn O2 93.69(5) . 2_566 ?
O1 Zn O5 85.33(5) . . ?
O3 Zn O5 87.59(5) 1_465 . ?
N1 Zn O5 89.37(6) . . ?
O2 Zn O5 175.42(4) 2_566 . ?
C1 N1 N2 107.73(13) . . ?
C1 N1 Zn 126.68(11) . . ?
N2 N1 Zn 124.74(10) . . ?
C2 N2 N1 106.28(13) . . ?
C1 N3 C2 105.34(14) . . ?
C1 N3 C3 126.94(14) . . ?
C2 N3 C3 127.70(14) . . ?
N1 C1 N3 109.73(14) . . ?
N1 C1 H1 125.1 . . ?
N3 C1 H1 125.1 . . ?
N2 C2 N3 110.90(14) . . ?
N2 C2 H2 124.5 . . ?
N3 C2 H2 124.5 . . ?
N3 C3 C3 109.49(16) . 2_567 ?
N3 C3 H3A 109.8 . . ?
C3 C3 H3A 109.8 2_567 . ?
N3 C3 H3B 109.8 . . ?
C3 C3 H3B 109.8 2_567 . ?
H3A C3 H3B 108.2 . . ?
C17 O1 Zn 125.10(12) . . ?
C17 O2 Zn 122.70(10) . 2_566 ?
C18 O3 Zn 106.76(10) . 1_645 ?
C16 C11 C12 120.08(14) . . ?
C16 C11 C17 120.19(13) . . ?
C12 C11 C17 119.71(15) . . ?
C11 C12 C13 119.83(15) . . ?
C11 C12 H12 120.1 . . ?
C13 C12 H12 120.1 . . ?
C14 C13 C12 119.31(14) . . ?
C14 C13 C18 119.50(14) . . ?
C12 C13 C18 121.19(15) . . ?
C15 C14 C13 120.88(14) . . ?
C15 C14 H14 119.6 . . ?
C13 C14 H14 119.6 . . ?
C14 C15 C16 119.46(16) . . ?
C14 C15 H15 120.3 . . ?
C16 C15 H15 120.3 . . ?
C11 C16 C15 120.40(14) . . ?
C11 C16 H16 119.8 . . ?
C15 C16 H16 119.8 . . ?
O2 C17 O1 125.25(14) . . ?
O2 C17 C11 118.80(14) . . ?
O1 C17 C11 115.94(15) . . ?
O4 C18 O3 122.22(16) . . ?
O4 C18 C13 120.34(17) . . ?
O3 C18 C13 117.44(14) . . ?
Zn O5 H5A 114.8(18) . . ?
Zn O5 H5B 106.4(18) . . ?
H5A O5 H5B 101(2) . . ?
H6A O6 H6B 98(3) . . ?

loop_
_geom_bond_atom_site_label_1
_geom_bond_atom_site_label_2
_geom_bond_distance
_geom_bond_site_symmetry_2
_geom_bond_publ_flag
Zn O1 1.9805(11) . ?
Zn O3 2.0162(11) 1_465 ?
Zn N1 2.0814(14) . ?
Zn O2 2.1450(13) 2_566 ?
Zn O5 2.1978(14) . ?
N1 C1 1.313(2) . ?
N1 N2 1.3843(19) . ?
N2 C2 1.300(2) . ?
N3 C1 1.345(2) . ?
N3 C2 1.357(2) . ?
N3 C3 1.463(2) . ?
C1 H1 0.9400 . ?
C2 H2 0.9400 . ?
C3 C3 1.512(4) 2_567 ?
C3 H3A 0.9800 . ?
C3 H3B 0.9800 . ?
O1 C17 1.2656(19) . ?
O2 C17 1.253(2) . ?
O2 Zn 2.1450(13) 2_566 ?
O3 C18 1.276(2) . ?
O3 Zn 2.0162(11) 1_645 ?
O4 C18 1.241(2) . ?
C11 C16 1.384(2) . ?
C11 C12 1.392(2) . ?
C11 C17 1.505(2) . ?
C12 C13 1.397(2) . ?
C12 H12 0.9400 . ?
C13 C14 1.394(2) . ?
C13 C18 1.499(2) . ?
C14 C15 1.380(2) . ?
C14 H14 0.9400 . ?
C15 C16 1.393(2) . ?
C15 H15 0.9400 . ?
C16 H16 0.9400 . ?
O5 H5A 0.79(3) . ?
O5 H5B 0.82(2) . ?
O6 H6A 0.91(4) . ?
O6 H6B 0.95(3) . ?

loop_
_geom_hbond_atom_site_label_D
_geom_hbond_atom_site_label_H
_geom_hbond_atom_site_label_A
_geom_hbond_distance_DH
_geom_hbond_distance_HA
_geom_hbond_distance_DA
_geom_hbond_angle_DHA
_geom_hbond_site_symmetry_A
O5 H5A N2 0.79(3) 2.05(3) 2.8110(19) 163(2) 2_576
O5 H5B O3 0.82(2) 1.97(2) 2.7555(18) 161(2) 2_666
O6 H6A O5 0.91(4) 2.08(4) 2.947(2) 157(3) .
O6 H6B O4 0.95(3) 2.09(4) 2.965(3) 154(3) 1_565
